data_1502888
loop_
_publ_author_name
'Koshkakaryan, Gayane'
'Cao, Dennis'
'Klivansky, Liana M.'
'Teat, Simon J.'
'Tran, Jasper L.'
'Liu, Yi'

_publ_section_title
;
 Dual selectivity expressed in [2 + 2 + 1] dynamic clipping of
 unsymmetrical [2]catenanes.
;
_journal_issue 7
_journal_name_full 'Organic letters'
_journal_page_first 1528
_journal_page_last 1531
_journal_paper_doi 10.1021/ol100215c
_journal_volume 12
_journal_year 2010
_chemical_formula_sum 'C74 H81 F24 N11 O5 P4'
_chemical_formula_weight 1784.36
_chemical_name_common MA30
_chemical_name_systematic
;
 frechet08
;
_space_group.centring_type P

_space_group_IT_number 2
_space_group.IT_number 2

_symmetry_cell_setting triclinic
_symmetry_space_group_name_Hall '-P 1'
_symmetry_space_group_name_H-M 'P -1'
_atom_sites_solution_hydrogens geom
_atom_sites_solution_primary direct
_atom_sites_solution_secondary difmap
_audit_creation_method SHELXL-97
_cell_angle_alpha 101.795(4)
_cell_angle_beta 98.237(4)
_cell_angle_gamma 104.531(3)
_cell_formula_units_Z 2
_cell_length_a 13.4848(7)
_cell_length_b 14.4359(7)
_cell_length_c 22.2157(16)
_cell_measurement_reflns_used 9185
_cell_measurement_temperature 100(2)
_cell_measurement_theta_max 68.11
_cell_measurement_theta_min 3.46
_cell_volume 4010.6(4)
_computing_cell_refinement 'Bruker SAINT'
_computing_data_collection 'Bruker APEX2'
_computing_data_reduction 'Bruker SAINT'
_computing_molecular_graphics ORTEP-32
_computing_publication_material WinGX
_computing_structure_refinement SHELXL-97
_computing_structure_solution SIR-2004
_diffrn_ambient_temperature 100(2)
_diffrn_detector_area_resol_mean 8.366
_diffrn_measured_fraction_theta_full 0.975
_diffrn_measured_fraction_theta_max 0.964
_diffrn_measurement_device_type 'Bruker APEX-II CCD'
_diffrn_measurement_method 'phi and omega scans'
_diffrn_radiation_monochromator 'HELIOS multilayer mirrors'
_diffrn_radiation_source 'microfocus rotating anode'
_diffrn_radiation_type CuK\a
_diffrn_radiation_wavelength 1.54178
_diffrn_reflns_av_R_equivalents 0.0178
_diffrn_reflns_av_sigmaI/netI 0.0145
_diffrn_reflns_limit_h_max 16
_diffrn_reflns_limit_h_min -16
_diffrn_reflns_limit_k_max 16
_diffrn_reflns_limit_k_min -11
_diffrn_reflns_limit_l_max 26
_diffrn_reflns_limit_l_min -26
_diffrn_reflns_number 65064
_diffrn_reflns_theta_full 67.00
_diffrn_reflns_theta_max 68.27
_diffrn_reflns_theta_min 3.27
_exptl_absorpt_coefficient_mu 1.875
_exptl_absorpt_correction_T_max 0.9288
_exptl_absorpt_correction_T_min 0.8063
_exptl_absorpt_correction_type multi-scan
_exptl_absorpt_process_details SADABS
_exptl_crystal_colour yellow
_exptl_crystal_density_diffrn 1.476
_exptl_crystal_density_method 'not measured'
_exptl_crystal_description plate
_exptl_crystal_F_000 1832
_exptl_crystal_size_max 0.12
_exptl_crystal_size_mid 0.10
_exptl_crystal_size_min 0.04
_refine_diff_density_max 1.424
_refine_diff_density_min -0.650
_refine_diff_density_rms 0.083
_refine_ls_extinction_method none
_refine_ls_goodness_of_fit_ref 1.022
_refine_ls_hydrogen_treatment constr
_refine_ls_matrix_type full
_refine_ls_number_parameters 1194
_refine_ls_number_reflns 14190
_refine_ls_number_restraints 6
_refine_ls_restrained_S_all 1.022
_refine_ls_R_factor_all 0.0889
_refine_ls_R_factor_gt 0.0810
_refine_ls_shift/su_max 0.066
_refine_ls_shift/su_mean 0.001
_refine_ls_structure_factor_coef Fsqd
_refine_ls_weighting_details 'calc w=1/[\s^2^(Fo^2^)+(0.1136P)^2^+9.8225P] where P=(Fo^2^+2Fc^2^)/3'
_refine_ls_weighting_scheme calc
_refine_ls_wR_factor_gt 0.2172
_refine_ls_wR_factor_ref 0.2250
_reflns_number_gt 12452
_reflns_number_total 14190
_reflns_threshold_expression >2sigma(I)
_cod_data_source_file ol100215c_si_003.cif
_cod_data_source_block frechet08
_cod_depositor_comments
;
The following automatic conversions were performed:

'_symmetry_cell_setting' value 'Triclinic' changed to 'triclinic'
according to /home/saulius/struct/CIF-dictionaries/cif_core.dic
dictionary named 'cif_core.dic' version 2.4.2 from 2011-04-26.

Automatic conversion script
Id: cif_fix_values 1715 2011-07-08 13:25:40Z adriana 

The following automatic conversions were performed:

'_space_group.centring_type' value 'primitive' was replaced with the
value 'P' as specified in the replacement file
'/home/antanas/src/cod-tools/trunk/data/replacement-values/replacement_values.lst'.

Automatic conversion script
Id: cif_fix_values 5642 2017-10-24 12:04:52Z antanas 
;
_cod_original_sg_symbol_H-M P-1
_cod_database_code 1502888

loop_
_symmetry_equiv_pos_as_xyz
'x, y, z'
'-x, -y, -z'

loop_
_atom_site_label
_atom_site_type_symbol
_atom_site_fract_x
_atom_site_fract_y
_atom_site_fract_z
_atom_site_U_iso_or_equiv
_atom_site_adp_type
_atom_site_occupancy
_atom_site_symmetry_multiplicity
_atom_site_calc_flag
_atom_site_refinement_flags
_atom_site_disorder_assembly
_atom_site_disorder_group
C1 C 0.0937(5) 0.7178(8) 0.6646(4) 0.0326(17) Uani 0.546(8) 1 d P A 1
C2 C 0.0649(16) 0.6349(17) 0.6116(9) 0.033(3) Uani 0.546(8) 1 d P A 1
H2 H 0.0572 0.6417 0.5696 0.039 Uiso 0.546(8) 1 calc PR A 1
C3 C 0.0478(7) 0.5382(11) 0.6262(5) 0.038(2) Uani 0.546(8) 1 d P A 1
H3 H 0.0263 0.4804 0.5925 0.046 Uiso 0.546(8) 1 calc PR A 1
C4 C 0.0613(9) 0.5277(10) 0.6853(6) 0.041(3) Uani 0.546(8) 1 d P A 1
H4 H 0.0500 0.4632 0.6918 0.050 Uiso 0.546(8) 1 calc PR A 1
C5 C 0.0898(3) 0.6044(3) 0.7345(2) 0.0453(10) Uani 0.546(8) 1 d P A 1
C6 C 0.1087(9) 0.6008(9) 0.8027(6) 0.033(2) Uani 0.546(8) 1 d P A 1
C7 C 0.1337(5) 0.6839(5) 0.8512(3) 0.0328(17) Uani 0.546(8) 1 d P A 1
H7 H 0.1426 0.6773 0.8932 0.039 Uiso 0.546(8) 1 calc PR A 1
C8 C 0.1466(6) 0.7780(7) 0.8409(4) 0.0319(18) Uani 0.546(8) 1 d P A 1
H8 H 0.1649 0.8338 0.8758 0.038 Uiso 0.546(8) 1 calc PR A 1
C9 C 0.1336(16) 0.7910(17) 0.7826(8) 0.028(4) Uani 0.546(8) 1 d PU A 1
H9 H 0.1413 0.8556 0.7767 0.033 Uiso 0.546(8) 1 calc PR A 1
C10 C 0.1075(5) 0.7064(7) 0.7279(3) 0.0290(18) Uani 0.546(8) 1 d P A 1
C11 C 0.0969(5) 0.5071(6) 0.8206(4) 0.0379(19) Uani 0.546(8) 1 d P A 1
H11 H 0.0938 0.5104 0.8635 0.046 Uiso 0.546(8) 1 calc PR A 1
C1A C 0.1130(6) 0.7605(8) 0.7078(6) 0.042(3) Uani 0.454(8) 1 d P A 2
C2A C 0.1345(17) 0.7974(19) 0.7694(10) 0.035(4) Uani 0.454(8) 1 d P A 2
H2A H 0.1528 0.8671 0.7848 0.041 Uiso 0.454(8) 1 calc PR A 2
C3A C 0.1320(8) 0.7400(9) 0.8137(8) 0.046(3) Uani 0.454(8) 1 d P A 2
H3A H 0.1459 0.7698 0.8575 0.055 Uiso 0.454(8) 1 calc PR A 2
C4A C 0.1080(11) 0.6358(12) 0.7906(10) 0.051(4) Uani 0.454(8) 1 d P A 2
H4A H 0.1064 0.5932 0.8181 0.061 Uiso 0.454(8) 1 calc PR A 2
C5A C 0.0898(3) 0.6044(3) 0.7345(2) 0.0453(10) Uani 0.454(8) 1 d P A 2
C6A C 0.0567(12) 0.4921(14) 0.7017(10) 0.073(5) Uani 0.454(8) 1 d P A 2
C7A C 0.0290(10) 0.4509(10) 0.6384(10) 0.103(7) Uani 0.454(8) 1 d P A 2
H7A H 0.0082 0.3810 0.6237 0.124 Uiso 0.454(8) 1 calc PR A 2
C8A C 0.0301(12) 0.5092(15) 0.5935(13) 0.100(7) Uani 0.454(8) 1 d P A 2
H8A H 0.0130 0.4825 0.5492 0.120 Uiso 0.454(8) 1 calc PR A 2
C9A C 0.0592(18) 0.6096(17) 0.6225(11) 0.039(5) Uani 0.454(8) 1 d P A 2
H9A H 0.0594 0.6514 0.5946 0.046 Uiso 0.454(8) 1 calc PR A 2
C10A C 0.0866(6) 0.6562(9) 0.6827(6) 0.051(3) Uani 0.454(8) 1 d P A 2
C11A C 0.0495(9) 0.4209(10) 0.7467(14) 0.122(10) Uani 0.454(8) 1 d P A 2
H11A H -0.0034 0.3596 0.7302 0.147 Uiso 0.454(8) 1 calc PR A 2
C12 C 0.0803(6) 0.3453(4) 0.8222(4) 0.116(3) Uani 1 1 d . A .
H12A H 0.1000 0.3730 0.8683 0.139 Uiso 1 1 calc R . .
H12B H 0.0065 0.3039 0.8116 0.139 Uiso 1 1 calc R . .
C13 C 0.1489(6) 0.2829(5) 0.8024(5) 0.108(3) Uani 1 1 d . . .
H13A H 0.1311 0.2233 0.8188 0.129 Uiso 1 1 calc R . .
H13B H 0.1323 0.2606 0.7560 0.129 Uiso 1 1 calc R . .
C14 C 0.2972(7) 0.3438(8) 0.8876(5) 0.142(4) Uani 1 1 d . . .
H14A H 0.2820 0.4031 0.9109 0.171 Uiso 1 1 calc R . .
H14B H 0.2602 0.2869 0.9023 0.171 Uiso 1 1 calc R . .
C15 C 0.4043(6) 0.3568(5) 0.9043(3) 0.088(2) Uani 1 1 d . . .
H15A H 0.4233 0.3615 0.9498 0.106 Uiso 1 1 calc R . .
H15B H 0.4214 0.2985 0.8812 0.106 Uiso 1 1 calc R . .
C16 C 0.5773(5) 0.4568(5) 0.9115(3) 0.0711(15) Uani 1 1 d . . .
H16A H 0.5920 0.4435 0.9533 0.085 Uiso 1 1 calc R . .
H16B H 0.6002 0.4098 0.8814 0.085 Uiso 1 1 calc R . .
C17 C 0.6352(4) 0.5548(4) 0.9143(2) 0.0581(13) Uani 1 1 d . . .
H17A H 0.7101 0.5635 0.9306 0.070 Uiso 1 1 calc R . .
H17B H 0.6120 0.6012 0.9445 0.070 Uiso 1 1 calc R . .
C18 C 0.6326(3) 0.6689(3) 0.85613(16) 0.0322(8) Uani 1 1 d . . .
H18 H 0.6439 0.7136 0.8960 0.039 Uiso 1 1 calc R . .
C19 C 0.6256(2) 0.7071(3) 0.79980(15) 0.0280(7) Uani 1 1 d . . .
C20 C 0.6029(2) 0.6446(3) 0.73915(15) 0.0286(7) Uani 1 1 d . . .
H20 H 0.5937 0.5758 0.7338 0.034 Uiso 1 1 calc R . .
C21 C 0.5939(2) 0.6830(3) 0.68704(15) 0.0295(7) Uani 1 1 d . . .
H21 H 0.5779 0.6400 0.6462 0.035 Uiso 1 1 calc R . .
C22 C 0.6083(2) 0.7843(2) 0.69393(16) 0.0284(7) Uani 1 1 d . . .
C23 C 0.6330(2) 0.8465(3) 0.75441(16) 0.0304(7) Uani 1 1 d . . .
H23 H 0.6446 0.9156 0.7598 0.037 Uiso 1 1 calc R . .
C24 C 0.6405(2) 0.8083(3) 0.80626(16) 0.0309(7) Uani 1 1 d . . .
H24 H 0.6561 0.8514 0.8471 0.037 Uiso 1 1 calc R . .
C25 C 0.5960(3) 0.8232(3) 0.63747(16) 0.0326(7) Uani 1 1 d . . .
H25 H 0.5655 0.7778 0.5977 0.039 Uiso 1 1 calc R . .
C26 C 0.6079(3) 0.9439(3) 0.58130(17) 0.0400(8) Uani 1 1 d . . .
H26A H 0.5527 0.8901 0.5501 0.048 Uiso 1 1 calc R . .
H26B H 0.6732 0.9534 0.5648 0.048 Uiso 1 1 calc R . .
C27 C 0.5762(3) 1.0375(3) 0.58918(18) 0.0413(9) Uani 1 1 d . . .
H27A H 0.6287 1.0906 0.6224 0.050 Uiso 1 1 calc R . .
H27B H 0.5732 1.0586 0.5494 0.050 Uiso 1 1 calc R . .
C28 C 0.4367(3) 1.1041(3) 0.60467(17) 0.0423(9) Uani 1 1 d . . .
H28A H 0.4451 1.1251 0.5655 0.051 Uiso 1 1 calc R . .
H28B H 0.4769 1.1602 0.6407 0.051 Uiso 1 1 calc R . .
C29 C 0.3235(4) 1.0773(3) 0.60818(19) 0.0491(10) Uani 1 1 d . . .
H29A H 0.2924 1.1280 0.5964 0.059 Uiso 1 1 calc R . .
H29B H 0.2860 1.0131 0.5779 0.059 Uiso 1 1 calc R . .
C30 C 0.2101(4) 1.0734(3) 0.6810(3) 0.0583(12) Uani 1 1 d . . .
H30A H 0.1927 1.1288 0.6664 0.070 Uiso 1 1 calc R . .
H30B H 0.2136 1.0874 0.7269 0.070 Uiso 1 1 calc R . .
C31 C 0.1222(4) 0.9790(4) 0.6494(2) 0.0582(12) Uani 1 1 d . . .
H31A H 0.0542 0.9940 0.6464 0.070 Uiso 1 1 calc R . .
H31B H 0.1309 0.9532 0.6063 0.070 Uiso 1 1 calc R . .
C32 C 0.1105(3) 0.8186(4) 0.6531(3) 0.0582(13) Uani 1 1 d . . .
H32 H 0.1135 0.8168 0.6104 0.070 Uiso 1 1 calc R A 1
C33 C 0.4049(3) 0.9203(3) 0.72255(16) 0.0326(7) Uani 1 1 d . . .
H33 H 0.4128 0.9567 0.6916 0.039 Uiso 1 1 calc R . .
C34 C 0.3763(3) 0.8191(2) 0.70513(15) 0.0282(7) Uani 1 1 d . . .
H34 H 0.3636 0.7855 0.6620 0.034 Uiso 1 1 calc R . .
C35 C 0.3659(2) 0.7652(2) 0.75058(15) 0.0257(7) Uani 1 1 d . . .
C36 C 0.3803(2) 0.8176(2) 0.81291(15) 0.0279(7) Uani 1 1 d . . .
H36 H 0.3707 0.7828 0.8446 0.033 Uiso 1 1 calc R . .
C37 C 0.4080(3) 0.9185(3) 0.82849(15) 0.0303(7) Uani 1 1 d . . .
H37 H 0.4174 0.9537 0.8710 0.036 Uiso 1 1 calc R . .
C38 C 0.3523(3) 0.5075(3) 0.76489(16) 0.0323(7) Uani 1 1 d . . .
H38 H 0.3649 0.4744 0.7968 0.039 Uiso 1 1 calc R . .
C39 C 0.3636(3) 0.6070(2) 0.78093(16) 0.0296(7) Uani 1 1 d . . .
H39 H 0.3837 0.6425 0.8239 0.036 Uiso 1 1 calc R . .
C40 C 0.3457(2) 0.6564(2) 0.73439(15) 0.0255(6) Uani 1 1 d . . .
C41 C 0.3135(3) 0.6004(3) 0.67211(16) 0.0340(8) Uani 1 1 d . . .
H41 H 0.2992 0.6312 0.6393 0.041 Uiso 1 1 calc R . .
C42 C 0.3025(3) 0.5011(3) 0.65848(17) 0.0346(8) Uani 1 1 d . . .
H42 H 0.2800 0.4631 0.6161 0.041 Uiso 1 1 calc R . .
C43 C 0.3242(3) 0.3508(2) 0.68780(18) 0.0351(8) Uani 1 1 d . . .
H43A H 0.2804 0.3165 0.6455 0.042 Uiso 1 1 calc R . .
H43B H 0.2956 0.3164 0.7185 0.042 Uiso 1 1 calc R . .
C44 C 0.4360(3) 0.3494(2) 0.68871(16) 0.0295(7) Uani 1 1 d . . .
C45 C 0.4965(3) 0.3411(2) 0.74264(17) 0.0340(8) Uani 1 1 d . . .
H45 H 0.4653 0.3296 0.7772 0.041 Uiso 1 1 calc R . .
C46 C 0.6019(3) 0.3497(2) 0.74608(16) 0.0333(7) Uani 1 1 d . . .
H46 H 0.6430 0.3446 0.7831 0.040 Uiso 1 1 calc R . .
C47 C 0.6478(3) 0.3658(2) 0.69550(16) 0.0310(7) Uani 1 1 d . . .
C48 C 0.5862(3) 0.3699(2) 0.64087(16) 0.0328(7) Uani 1 1 d . . .
H48 H 0.6166 0.3785 0.6056 0.039 Uiso 1 1 calc R . .
C49 C 0.4809(3) 0.3618(2) 0.63734(16) 0.0324(7) Uani 1 1 d . . .
H49 H 0.4394 0.3646 0.5998 0.039 Uiso 1 1 calc R . .
C50 C 0.7647(3) 0.3866(3) 0.70261(18) 0.0368(8) Uani 1 1 d . . .
H50A H 0.7929 0.3590 0.7363 0.044 Uiso 1 1 calc R . .
H50B H 0.7820 0.3559 0.6629 0.044 Uiso 1 1 calc R . .
C51 C 0.8319(3) 0.5475(3) 0.77950(16) 0.0338(8) Uani 1 1 d . . .
H51 H 0.8257 0.5131 0.8116 0.041 Uiso 1 1 calc R . .
C52 C 0.8613(3) 0.6485(3) 0.79510(16) 0.0310(7) Uani 1 1 d . . .
H52 H 0.8766 0.6838 0.8380 0.037 Uiso 1 1 calc R . .
C53 C 0.8690(2) 0.6996(3) 0.74853(15) 0.0281(7) Uani 1 1 d . . .
C54 C 0.8515(2) 0.6453(3) 0.68637(16) 0.0304(7) Uani 1 1 d . . .
H54 H 0.8598 0.6783 0.6537 0.037 Uiso 1 1 calc R . .
C55 C 0.8220(3) 0.5436(3) 0.67266(16) 0.0322(7) Uani 1 1 d . . .
H55 H 0.8091 0.5065 0.6303 0.039 Uiso 1 1 calc R . .
C56 C 0.9378(3) 0.9645(3) 0.83967(17) 0.0372(8) Uani 1 1 d . . .
H56 H 0.9642 1.0031 0.8817 0.045 Uiso 1 1 calc R . .
C57 C 0.9294(3) 0.8661(3) 0.82568(16) 0.0351(8) Uani 1 1 d . . .
H57 H 0.9503 0.8364 0.8579 0.042 Uiso 1 1 calc R . .
C58 C 0.8900(2) 0.8088(3) 0.76391(15) 0.0285(7) Uani 1 1 d . . .
C59 C 0.8653(3) 0.8563(3) 0.71760(15) 0.0313(7) Uani 1 1 d . . .
H59 H 0.8422 0.8201 0.6749 0.038 Uiso 1 1 calc R . .
C60 C 0.8746(3) 0.9558(3) 0.73407(16) 0.0348(8) Uani 1 1 d . . .
H60 H 0.8566 0.9880 0.7027 0.042 Uiso 1 1 calc R . .
C61 C 0.9071(3) 1.1129(3) 0.81137(18) 0.0390(8) Uani 1 1 d . . .
H61A H 0.9336 1.1471 0.7801 0.047 Uiso 1 1 calc R . .
H61B H 0.9528 1.1474 0.8531 0.047 Uiso 1 1 calc R . .
C62 C 0.7966(3) 1.1156(2) 0.81287(16) 0.0348(8) Uani 1 1 d . . .
C63 C 0.7352(3) 1.1290(2) 0.76124(17) 0.0371(8) Uani 1 1 d . . .
H63 H 0.7655 1.1438 0.7270 0.044 Uiso 1 1 calc R . .
C64 C 0.6306(3) 1.1210(2) 0.75957(16) 0.0363(8) Uani 1 1 d . . .
H64 H 0.5893 1.1299 0.7240 0.044 Uiso 1 1 calc R . .
C65 C 0.5849(3) 1.0999(2) 0.80931(16) 0.0335(8) Uani 1 1 d . . .
C66 C 0.6482(3) 1.0909(3) 0.86248(16) 0.0348(8) Uani 1 1 d . . .
H66 H 0.6190 1.0796 0.8977 0.042 Uiso 1 1 calc R . .
C67 C 0.7524(3) 1.0985(3) 0.86382(16) 0.0357(8) Uani 1 1 d . . .
H67 H 0.7945 1.0920 0.9000 0.043 Uiso 1 1 calc R . .
C68 C 0.4688(3) 1.0786(3) 0.80326(17) 0.0371(8) Uani 1 1 d . . .
H68A H 0.4522 1.1061 0.8439 0.044 Uiso 1 1 calc R . .
H68B H 0.4400 1.1091 0.7714 0.044 Uiso 1 1 calc R . .
C69 C 0.8281(4) 0.3870(4) 0.9174(3) 0.0612(13) Uani 1 1 d . . .
C70 C 0.8270(5) 0.3935(6) 0.9831(3) 0.094(2) Uani 1 1 d . . .
H70A H 0.8796 0.3649 1.0007 0.141 Uiso 1 1 calc R . .
H70B H 0.7576 0.3569 0.9873 0.141 Uiso 1 1 calc R . .
H70C H 0.8430 0.4630 1.0058 0.141 Uiso 1 1 calc R . .
C71 C 0.2232(4) 1.0410(4) 0.9101(3) 0.0648(13) Uani 1 1 d . . .
C72 C 0.2257(4) 1.0284(4) 0.9730(3) 0.0697(15) Uani 1 1 d . . .
H72A H 0.1600 0.9814 0.9743 0.104 Uiso 1 1 calc R . .
H72B H 0.2345 1.0922 1.0021 0.104 Uiso 1 1 calc R . .
H72C H 0.2844 1.0030 0.9854 0.104 Uiso 1 1 calc R . .
C73 C 0.9255(4) 1.1224(4) 0.6122(2) 0.0546(11) Uani 1 1 d . . .
C74 C 0.9138(4) 1.0911(4) 0.5444(2) 0.0578(12) Uani 1 1 d . . .
H74A H 0.9143 1.0220 0.5324 0.087 Uiso 1 1 calc R . .
H74B H 0.9718 1.1328 0.5313 0.087 Uiso 1 1 calc R . .
H74C H 0.8473 1.0972 0.5237 0.087 Uiso 1 1 calc R . .
N1 N 0.0908(5) 0.4283(4) 0.7899(3) 0.0835(17) Uani 1 1 d . . .
N2 N 0.6243(3) 0.5805(3) 0.85391(15) 0.0499(9) Uani 1 1 d . . .
N3 N 0.6247(2) 0.9146(2) 0.64037(14) 0.0355(7) Uani 1 1 d . . .
N4 N 0.1217(3) 0.9046(3) 0.68405(19) 0.0585(10) Uani 1 1 d . A .
N5 N 0.4219(2) 0.9686(2) 0.78371(13) 0.0306(6) Uani 1 1 d . . .
N6 N 0.3234(2) 0.4565(2) 0.70443(14) 0.0315(6) Uani 1 1 d . . .
N7 N 0.8115(2) 0.4963(2) 0.71884(14) 0.0316(6) Uani 1 1 d . . .
N8 N 0.9090(2) 1.0077(2) 0.79443(13) 0.0331(6) Uani 1 1 d . . .
N9 N 0.8304(4) 0.3854(3) 0.8663(2) 0.0665(12) Uani 1 1 d . . .
N10 N 0.2217(5) 1.0500(4) 0.8607(3) 0.0961(18) Uani 1 1 d . . .
N11 N 0.9340(4) 1.1459(4) 0.6647(2) 0.0770(14) Uani 1 1 d . . .
O1 O 0.2529(3) 0.3269(3) 0.8214(2) 0.0790(12) Uani 1 1 d . . .
O2 O 0.4622(3) 0.4401(3) 0.89148(16) 0.0672(10) Uani 1 1 d . . .
O3 O 0.4772(2) 1.02171(17) 0.60572(12) 0.0365(6) Uani 1 1 d . . .
O4 O 0.3108(2) 1.07074(19) 0.66968(13) 0.0435(6) Uani 1 1 d . . .
F1 F 0.4262(2) 0.71225(18) 0.93241(11) 0.0600(7) Uani 1 1 d . . .
F2 F 0.4266(2) 0.75798(19) 1.03646(11) 0.0541(6) Uani 1 1 d . . .
F3 F 0.5270(2) 0.91123(18) 1.04156(10) 0.0510(6) Uani 1 1 d . . .
F4 F 0.5278(2) 0.86584(18) 0.93782(10) 0.0500(6) Uani 1 1 d . . .
F5 F 0.3747(2) 0.8457(2) 0.97008(13) 0.0587(7) Uani 1 1 d . . .
F6 F 0.5806(2) 0.7796(2) 1.00309(12) 0.0542(6) Uani 1 1 d . . .
F7 F 0.8550(8) 0.7338(13) 1.0246(5) 0.137(5) Uani 0.582(13) 1 d P B 1
F8 F 0.9228(8) 0.6552(4) 0.9492(3) 0.083(3) Uani 0.582(13) 1 d P B 1
F9 F 1.0364(6) 0.7955(8) 0.9567(5) 0.093(3) Uani 0.582(13) 1 d P B 1
F10 F 0.9755(11) 0.8726(7) 1.0321(4) 0.123(6) Uani 0.582(13) 1 d P B 1
F7A F 0.8889(13) 0.6633(8) 0.9964(11) 0.140(8) Uani 0.418(13) 1 d P B 2
F8A F 0.9987(13) 0.7346(18) 0.9406(4) 0.128(9) Uani 0.418(13) 1 d P B 2
F9A F 1.0057(10) 0.8774(10) 1.0036(9) 0.130(7) Uani 0.418(13) 1 d P B 2
F10A F 0.9001(9) 0.8099(12) 1.0533(4) 0.077(4) Uani 0.418(13) 1 d P B 2
F11 F 0.8632(2) 0.7834(3) 0.94313(12) 0.0778(10) Uani 1 1 d . B .
F12 F 1.0305(3) 0.7460(3) 1.04359(13) 0.0958(13) Uani 1 1 d . B .
F13 F 0.2378(2) 0.61861(19) 0.45440(12) 0.0609(7) Uani 1 1 d . . .
F14 F 0.2670(3) 0.6930(3) 0.55694(13) 0.0835(10) Uani 1 1 d . . .
F15 F 0.2718(3) 0.8373(2) 0.53458(17) 0.0906(11) Uani 1 1 d . . .
F16 F 0.2427(3) 0.7644(2) 0.43062(16) 0.0792(9) Uani 1 1 d . . .
F17 F 0.1323(2) 0.7080(2) 0.48965(14) 0.0665(7) Uani 1 1 d . . .
F18 F 0.3763(2) 0.7509(2) 0.49577(17) 0.0818(10) Uani 1 1 d . . .
F19 F 0.7598(4) 0.6565(3) 0.47170(16) 0.1259(18) Uani 1 1 d . . .
F20 F 0.9065(3) 0.7476(5) 0.54775(19) 0.1333(19) Uani 1 1 d . . .
F21 F 0.8303(3) 0.8668(3) 0.56956(17) 0.0965(12) Uani 1 1 d . . .
F22 F 0.6924(3) 0.7790(2) 0.49350(14) 0.0754(9) Uani 1 1 d . . .
F23 F 0.7485(3) 0.7158(2) 0.57103(12) 0.0704(8) Uani 1 1 d . . .
F24 F 0.8475(3) 0.8123(4) 0.4698(2) 0.1279(18) Uani 1 1 d . . .
P1 P 0.47665(8) 0.81176(8) 0.98715(4) 0.0400(3) Uani 1 1 d . . .
P2 P 0.94736(8) 0.76547(8) 0.99354(4) 0.0413(3) Uani 1 1 d . . .
P3 P 0.25539(9) 0.72800(9) 0.49507(5) 0.0504(3) Uani 1 1 d . . .
P4 P 0.80002(10) 0.75932(11) 0.51922(5) 0.0595(3) Uani 1 1 d . . .
O100 O 0.4474(8) 0.5318(7) 0.5246(5) 0.231(6) Uani 1 1 d . . .

loop_
_atom_site_aniso_label
_atom_site_aniso_U_11
_atom_site_aniso_U_22
_atom_site_aniso_U_33
_atom_site_aniso_U_23
_atom_site_aniso_U_13
_atom_site_aniso_U_12
C1 0.025(3) 0.036(5) 0.036(5) 0.011(4) 0.007(3) 0.007(3)
C2 0.034(5) 0.040(8) 0.032(6) 0.026(4) 0.010(4) 0.008(5)
C3 0.029(4) 0.040(7) 0.046(5) 0.010(5) 0.011(4) 0.008(4)
C4 0.031(4) 0.060(8) 0.040(5) 0.019(5) 0.014(3) 0.017(5)
C5 0.0223(17) 0.043(2) 0.076(3) 0.021(2) 0.0156(19) 0.0116(16)
C6 0.026(4) 0.039(7) 0.038(4) 0.014(4) 0.009(3) 0.013(4)
C7 0.029(3) 0.040(4) 0.036(4) 0.017(3) 0.010(3) 0.014(3)
C8 0.029(4) 0.031(5) 0.034(5) 0.007(3) 0.007(3) 0.008(3)
C9 0.027(4) 0.028(4) 0.028(4) 0.008(2) 0.006(2) 0.008(2)
C10 0.017(3) 0.033(4) 0.042(5) 0.018(4) 0.008(3) 0.007(3)
C11 0.032(3) 0.045(5) 0.048(4) 0.018(3) 0.022(3) 0.018(3)
C1A 0.010(3) 0.042(6) 0.063(8) -0.003(7) 0.002(4) 0.004(3)
C2A 0.018(5) 0.044(8) 0.035(10) 0.002(8) 0.007(6) 0.002(4)
C3A 0.023(5) 0.042(8) 0.066(9) 0.002(6) 0.010(5) 0.005(4)
C4A 0.023(5) 0.049(11) 0.077(12) 0.010(7) 0.009(6) 0.009(6)
C5A 0.0223(17) 0.043(2) 0.076(3) 0.021(2) 0.0156(19) 0.0116(16)
C6A 0.023(6) 0.071(12) 0.096(15) -0.023(9) -0.014(7) 0.013(6)
C7A 0.048(7) 0.041(8) 0.176(18) -0.032(9) -0.030(8) 0.012(5)
C8A 0.051(8) 0.074(11) 0.136(18) -0.033(13) -0.019(10) 0.020(7)
C9A 0.032(6) 0.051(17) 0.038(10) 0.019(7) 0.010(6) 0.012(8)
C10A 0.015(4) 0.050(7) 0.070(8) -0.016(7) -0.001(4) 0.006(4)
C11A 0.027(6) 0.038(7) 0.29(3) 0.069(13) -0.013(10) -0.001(5)
C12 0.150(7) 0.041(3) 0.199(8) 0.059(4) 0.134(7) 0.027(4)
C13 0.098(5) 0.057(4) 0.199(9) 0.055(5) 0.090(6) 0.027(3)
C14 0.137(7) 0.211(10) 0.174(9) 0.163(9) 0.111(7) 0.083(7)
C15 0.119(6) 0.090(5) 0.084(4) 0.053(4) 0.046(4) 0.039(4)
C16 0.091(4) 0.088(4) 0.053(3) 0.031(3) 0.020(3) 0.046(3)
C17 0.094(4) 0.065(3) 0.037(2) 0.025(2) 0.019(2) 0.048(3)
C18 0.0262(16) 0.040(2) 0.0268(16) 0.0014(14) 0.0029(13) 0.0111(14)
C19 0.0203(15) 0.0341(18) 0.0276(16) 0.0033(13) 0.0041(12) 0.0083(13)
C20 0.0237(15) 0.0290(17) 0.0307(17) 0.0021(13) 0.0042(13) 0.0082(13)
C21 0.0267(16) 0.0308(18) 0.0259(16) -0.0006(13) 0.0022(12) 0.0075(13)
C22 0.0219(15) 0.0306(18) 0.0307(17) 0.0040(13) 0.0047(12) 0.0076(13)
C23 0.0253(16) 0.0283(17) 0.0331(17) 0.0018(13) 0.0043(13) 0.0054(13)
C24 0.0230(15) 0.0352(19) 0.0287(16) -0.0025(14) 0.0042(13) 0.0072(13)
C25 0.0297(17) 0.035(2) 0.0291(17) 0.0020(14) 0.0028(13) 0.0083(14)
C26 0.044(2) 0.043(2) 0.0299(18) 0.0090(15) 0.0075(15) 0.0069(17)
C27 0.053(2) 0.032(2) 0.0328(19) 0.0113(15) 0.0027(16) 0.0024(16)
C28 0.070(3) 0.0272(19) 0.0308(18) 0.0101(14) 0.0000(17) 0.0197(18)
C29 0.062(3) 0.040(2) 0.042(2) 0.0041(17) -0.0091(19) 0.0256(19)
C30 0.054(3) 0.045(3) 0.076(3) 0.009(2) 0.011(2) 0.023(2)
C31 0.049(3) 0.055(3) 0.069(3) 0.019(2) 0.000(2) 0.017(2)
C32 0.032(2) 0.066(3) 0.093(4) 0.044(3) 0.020(2) 0.020(2)
C33 0.0400(19) 0.0323(19) 0.0283(17) 0.0071(14) 0.0015(14) 0.0189(15)
C34 0.0298(16) 0.0279(17) 0.0247(15) 0.0007(13) -0.0017(12) 0.0134(13)
C35 0.0181(14) 0.0294(17) 0.0286(16) 0.0023(13) 0.0006(12) 0.0115(12)
C36 0.0268(16) 0.0299(17) 0.0264(16) 0.0046(13) 0.0029(12) 0.0108(13)
C37 0.0317(17) 0.0333(19) 0.0249(16) 0.0005(13) 0.0025(13) 0.0149(14)
C38 0.0326(17) 0.0302(18) 0.0337(18) 0.0087(14) 0.0109(14) 0.0057(14)
C39 0.0291(16) 0.0296(18) 0.0289(16) 0.0037(13) 0.0091(13) 0.0074(13)
C40 0.0165(14) 0.0263(17) 0.0306(16) 0.0019(13) 0.0029(12) 0.0058(12)
C41 0.0339(18) 0.0328(19) 0.0312(17) 0.0017(14) -0.0055(14) 0.0141(14)
C42 0.0329(18) 0.0312(19) 0.0317(18) -0.0013(14) -0.0061(14) 0.0098(14)
C43 0.0340(18) 0.0199(17) 0.045(2) 0.0027(14) 0.0051(15) 0.0021(13)
C44 0.0334(17) 0.0140(15) 0.0353(17) 0.0008(12) 0.0024(14) 0.0035(12)
C45 0.043(2) 0.0240(17) 0.0338(18) 0.0067(14) 0.0102(15) 0.0074(14)
C46 0.042(2) 0.0242(17) 0.0307(17) 0.0052(13) 0.0000(14) 0.0104(14)
C47 0.0351(18) 0.0195(16) 0.0358(18) 0.0019(13) 0.0046(14) 0.0091(13)
C48 0.0406(19) 0.0257(17) 0.0318(17) 0.0058(13) 0.0089(14) 0.0091(14)
C49 0.0387(19) 0.0216(16) 0.0335(18) 0.0032(13) 0.0002(14) 0.0095(14)
C50 0.0367(19) 0.0308(19) 0.041(2) 0.0029(15) 0.0039(15) 0.0140(15)
C51 0.0301(17) 0.042(2) 0.0286(17) 0.0076(15) 0.0037(13) 0.0124(15)
C52 0.0256(16) 0.039(2) 0.0259(16) 0.0036(14) 0.0018(13) 0.0102(14)
C53 0.0182(14) 0.0352(18) 0.0269(16) 0.0008(13) 0.0004(12) 0.0088(13)
C54 0.0236(15) 0.0372(19) 0.0276(16) 0.0041(14) 0.0028(13) 0.0082(13)
C55 0.0279(17) 0.0364(19) 0.0277(16) -0.0006(14) 0.0032(13) 0.0094(14)
C56 0.0323(18) 0.042(2) 0.0271(17) -0.0019(15) -0.0044(14) 0.0075(15)
C57 0.0343(18) 0.039(2) 0.0265(17) 0.0013(14) -0.0026(14) 0.0109(15)
C58 0.0187(14) 0.0368(19) 0.0258(16) 0.0033(13) 0.0030(12) 0.0049(13)
C59 0.0276(16) 0.0353(19) 0.0241(16) 0.0009(13) 0.0038(13) 0.0031(14)
C60 0.0341(18) 0.0356(19) 0.0275(17) 0.0051(14) 0.0032(14) 0.0015(14)
C61 0.042(2) 0.0289(19) 0.0343(19) 0.0015(14) 0.0014(15) -0.0017(15)
C62 0.044(2) 0.0172(16) 0.0325(18) -0.0029(13) 0.0008(15) 0.0015(14)
C63 0.054(2) 0.0200(17) 0.0308(18) 0.0060(13) 0.0042(16) 0.0029(15)
C64 0.054(2) 0.0202(17) 0.0304(17) 0.0050(13) -0.0022(15) 0.0112(15)
C65 0.048(2) 0.0160(16) 0.0310(17) -0.0025(13) -0.0005(15) 0.0120(14)
C66 0.049(2) 0.0263(17) 0.0257(16) 0.0005(13) 0.0041(15) 0.0124(15)
C67 0.048(2) 0.0261(18) 0.0256(16) -0.0004(13) -0.0019(15) 0.0080(15)
C68 0.052(2) 0.0243(18) 0.0343(18) 0.0020(14) 0.0013(16) 0.0184(16)
C69 0.059(3) 0.055(3) 0.068(3) 0.010(2) -0.009(2) 0.031(2)
C70 0.088(4) 0.146(7) 0.061(4) 0.021(4) 0.007(3) 0.064(4)
C71 0.058(3) 0.052(3) 0.066(3) -0.007(2) 0.011(2) 0.001(2)
C72 0.055(3) 0.053(3) 0.096(4) 0.011(3) 0.023(3) 0.008(2)
C73 0.063(3) 0.052(3) 0.048(3) 0.018(2) 0.010(2) 0.011(2)
C74 0.072(3) 0.059(3) 0.041(2) 0.013(2) 0.012(2) 0.016(2)
N1 0.100(5) 0.048(3) 0.124(5) 0.038(3) 0.070(4) 0.020(3)
N2 0.083(3) 0.048(2) 0.0282(16) 0.0132(14) 0.0121(16) 0.0320(19)
N3 0.0386(16) 0.0356(17) 0.0303(15) 0.0064(12) 0.0067(12) 0.0091(13)
N4 0.055(2) 0.068(3) 0.050(2) 0.025(2) -0.0009(17) 0.0106(19)
N5 0.0355(15) 0.0263(15) 0.0289(14) 0.0011(11) -0.0008(11) 0.0158(12)
N6 0.0243(13) 0.0223(14) 0.0422(16) 0.0031(12) 0.0042(12) 0.0022(11)
N7 0.0257(14) 0.0335(16) 0.0339(15) 0.0033(12) 0.0040(11) 0.0110(12)
N8 0.0294(14) 0.0314(16) 0.0297(15) 0.0001(12) 0.0026(11) 0.0012(12)
N9 0.087(3) 0.051(2) 0.058(3) 0.021(2) -0.010(2) 0.023(2)
N10 0.114(5) 0.083(4) 0.064(3) -0.012(3) 0.018(3) 0.005(3)
N11 0.118(4) 0.075(3) 0.042(2) 0.021(2) 0.017(2) 0.028(3)
O1 0.091(3) 0.050(2) 0.099(3) 0.024(2) 0.054(2) 0.0037(19)
O2 0.102(3) 0.082(2) 0.071(2) 0.062(2) 0.057(2) 0.064(2)
O3 0.0473(15) 0.0255(12) 0.0361(13) 0.0117(10) 0.0036(11) 0.0089(10)
O4 0.0497(16) 0.0343(14) 0.0421(15) 0.0025(11) -0.0016(12) 0.0161(12)
F1 0.091(2) 0.0412(14) 0.0382(13) -0.0047(10) 0.0119(13) 0.0157(13)
F2 0.0687(16) 0.0578(15) 0.0404(13) 0.0115(11) 0.0191(12) 0.0228(13)
F3 0.0616(15) 0.0513(14) 0.0311(11) -0.0065(10) 0.0052(10) 0.0164(11)
F4 0.0657(15) 0.0528(14) 0.0293(11) 0.0085(10) 0.0030(10) 0.0185(12)
F5 0.0530(15) 0.0592(16) 0.0630(16) 0.0091(13) 0.0010(12) 0.0257(12)
F6 0.0657(16) 0.0626(16) 0.0501(14) 0.0223(12) 0.0173(12) 0.0366(13)
F7 0.115(7) 0.225(15) 0.088(7) 0.069(8) 0.070(6) 0.029(9)
F8 0.133(6) 0.036(3) 0.054(4) -0.004(2) -0.014(4) 0.007(3)
F9 0.055(4) 0.129(8) 0.105(8) 0.062(6) 0.034(4) 0.011(4)
F10 0.178(11) 0.084(7) 0.069(5) -0.054(5) -0.074(6) 0.086(8)
F7A 0.152(13) 0.048(6) 0.179(18) 0.028(8) -0.020(12) -0.009(6)
F8A 0.115(12) 0.28(2) 0.022(3) 0.001(8) 0.003(5) 0.152(15)
F9A 0.095(8) 0.071(8) 0.190(16) 0.025(9) 0.048(9) -0.040(6)
F10A 0.068(6) 0.129(10) 0.040(4) 0.017(5) 0.012(4) 0.044(6)
F11 0.0718(19) 0.113(3) 0.0413(14) -0.0071(15) -0.0129(13) 0.0491(18)
F12 0.134(3) 0.114(3) 0.0396(15) -0.0013(16) -0.0190(17) 0.075(3)
F13 0.0770(18) 0.0461(14) 0.0421(13) -0.0050(11) 0.0128(12) -0.0006(12)
F14 0.113(3) 0.101(3) 0.0371(14) 0.0101(15) 0.0076(15) 0.044(2)
F15 0.084(2) 0.068(2) 0.093(2) -0.0291(18) -0.0003(18) 0.0237(17)
F16 0.099(2) 0.068(2) 0.077(2) 0.0259(16) 0.0317(18) 0.0221(17)
F17 0.0534(16) 0.0715(19) 0.0704(18) 0.0152(15) 0.0103(13) 0.0138(13)
F18 0.0561(17) 0.0653(19) 0.099(2) -0.0140(17) 0.0164(16) 0.0015(14)
F19 0.207(5) 0.111(3) 0.0465(18) -0.0279(19) -0.024(2) 0.090(3)
F20 0.098(3) 0.239(6) 0.085(3) 0.038(3) -0.006(2) 0.104(4)
F21 0.115(3) 0.068(2) 0.077(2) 0.0176(17) -0.020(2) -0.0045(19)
F22 0.080(2) 0.087(2) 0.0590(17) 0.0223(16) -0.0046(15) 0.0296(17)
F23 0.094(2) 0.0695(18) 0.0371(13) 0.0110(12) -0.0040(13) 0.0174(16)
F24 0.071(2) 0.234(6) 0.099(3) 0.093(3) 0.022(2) 0.037(3)
P1 0.0550(6) 0.0411(6) 0.0241(4) 0.0010(4) 0.0044(4) 0.0223(5)
P2 0.0398(5) 0.0486(6) 0.0267(5) 0.0035(4) 0.0016(4) 0.0047(4)
P3 0.0470(6) 0.0498(7) 0.0396(6) -0.0079(5) 0.0038(4) 0.0062(5)
P4 0.0588(7) 0.0767(9) 0.0340(6) 0.0136(5) -0.0102(5) 0.0150(6)
O100 0.227(11) 0.169(9) 0.217(11) 0.093(8) -0.074(8) -0.054(7)

loop_
_atom_type_symbol
_atom_type_description
_atom_type_scat_dispersion_real
_atom_type_scat_dispersion_imag
_atom_type_scat_source
C C 0.0181 0.0091 'International Tables Vol C Tables 4.2.6.8 and 6.1.1.4'
H H 0.0000 0.0000 'International Tables Vol C Tables 4.2.6.8 and 6.1.1.4'
N N 0.0311 0.0180 'International Tables Vol C Tables 4.2.6.8 and 6.1.1.4'
O O 0.0492 0.0322 'International Tables Vol C Tables 4.2.6.8 and 6.1.1.4'
F F 0.0727 0.0534 'International Tables Vol C Tables 4.2.6.8 and 6.1.1.4'
P P 0.2955 0.4335 'International Tables Vol C Tables 4.2.6.8 and 6.1.1.4'

loop_
_geom_angle_atom_site_label_1
_geom_angle_atom_site_label_2
_geom_angle_atom_site_label_3
_geom_angle
C2 C1 C10 121.7(11)
C2 C1 C32 118.2(8)
C10 C1 C32 120.1(9)
C1 C2 C3 115.3(12)
C1 C2 H2 122.3
C3 C2 H2 122.3
C4 C3 C2 122.9(12)
C4 C3 H3 118.5
C2 C3 H3 118.5
C5 C4 C3 122.0(11)
C5 C4 H4 119.0
C3 C4 H4 119.0
C4 C5 C10 121.9(6)
C4 C5 C6 126.2(7)
C10 C5 C6 112.0(7)
C7 C6 C11 116.0(9)
C7 C6 C5 122.4(8)
C11 C6 C5 121.5(10)
C6 C7 C8 122.0(8)
C6 C7 H7 119.0
C8 C7 H7 119.0
C9 C8 C7 121.2(13)
C9 C8 H8 119.4
C7 C8 H8 119.4
C8 C9 C10 120.5(17)
C8 C9 H9 119.7
C10 C9 H9 119.7
C1 C10 C9 122.0(12)
C1 C10 C5 116.2(9)
C9 C10 C5 121.8(9)
N1 C11 C6 129.7(8)
N1 C11 H11 115.2
C6 C11 H11 115.2
C2A C1A C10A 119.7(18)
C2A C1A C32 128.5(14)
C10A C1A C32 111.9(12)
C1A C2A C3A 124(2)
C1A C2A H2A 117.8
C3A C2A H2A 117.8
C2A C3A C4A 117.7(16)
C2A C3A H3A 121.1
C4A C3A H3A 121.1
C3A C4A H4A 121.7
C7A C6A C11A 118.1(17)
C6A C7A C8A 122.5(16)
C6A C7A H7A 118.7
C8A C7A H7A 118.7
C9A C8A C7A 112(2)
C9A C8A H8A 124.2
C7A C8A H8A 124.2
C10A C9A C8A 130(2)
C10A C9A H9A 114.8
C8A C9A H9A 114.8
C9A C10A C1A 125.8(17)
N1 C11A C6A 131.8(13)
N1 C11A H11A 114.1
C6A C11A H11A 114.1
C13 C12 N1 110.8(5)
C13 C12 H12A 109.5
N1 C12 H12A 109.5
C13 C12 H12B 109.5
N1 C12 H12B 109.5
H12A C12 H12B 108.1
O1 C13 C12 115.7(6)
O1 C13 H13A 108.3
C12 C13 H13A 108.3
O1 C13 H13B 108.3
C12 C13 H13B 108.3
H13A C13 H13B 107.4
C15 C14 O1 117.3(6)
C15 C14 H14A 108.0
O1 C14 H14A 108.0
C15 C14 H14B 108.0
O1 C14 H14B 108.0
H14A C14 H14B 107.2
O2 C15 C14 111.9(6)
O2 C15 H15A 109.2
C14 C15 H15A 109.2
O2 C15 H15B 109.2
C14 C15 H15B 109.2
H15A C15 H15B 107.9
C17 C16 O2 111.8(4)
C17 C16 H16A 109.3
O2 C16 H16A 109.3
C17 C16 H16B 109.3
O2 C16 H16B 109.3
H16A C16 H16B 107.9
C16 C17 N2 113.9(4)
C16 C17 H17A 108.8
N2 C17 H17A 108.8
C16 C17 H17B 108.8
N2 C17 H17B 108.8
H17A C17 H17B 107.7
N2 C18 C19 122.8(3)
N2 C18 H18 118.6
C19 C18 H18 118.6
C24 C19 C20 118.7(3)
C24 C19 C18 119.5(3)
C20 C19 C18 121.8(3)
C21 C20 C19 120.2(3)
C21 C20 H20 119.9
C19 C20 H20 119.9
C20 C21 C22 120.7(3)
C20 C21 H21 119.6
C22 C21 H21 119.6
C23 C22 C21 118.8(3)
C23 C22 C25 121.4(3)
C21 C22 C25 119.7(3)
C24 C23 C22 120.5(3)
C24 C23 H23 119.8
C22 C23 H23 119.8
C23 C24 C19 121.0(3)
C23 C24 H24 119.5
C19 C24 H24 119.5
N3 C25 C22 122.3(3)
N3 C25 H25 118.9
C22 C25 H25 118.9
N3 C26 C27 112.3(3)
N3 C26 H26A 109.2
C27 C26 H26A 109.2
N3 C26 H26B 109.2
C27 C26 H26B 109.2
H26A C26 H26B 107.9
O3 C27 C26 109.8(3)
O3 C27 H27A 109.7
C26 C27 H27A 109.7
O3 C27 H27B 109.7
C26 C27 H27B 109.7
H27A C27 H27B 108.2
O3 C28 C29 110.7(3)
O3 C28 H28A 109.5
C29 C28 H28A 109.5
O3 C28 H28B 109.5
C29 C28 H28B 109.5
H28A C28 H28B 108.1
O4 C29 C28 111.0(3)
O4 C29 H29A 109.4
C28 C29 H29A 109.4
O4 C29 H29B 109.4
C28 C29 H29B 109.4
H29A C29 H29B 108.0
O4 C30 C31 114.8(4)
O4 C30 H30A 108.6
C31 C30 H30A 108.6
O4 C30 H30B 108.6
C31 C30 H30B 108.6
H30A C30 H30B 107.5
N4 C31 C30 111.3(4)
N4 C31 H31A 109.4
C30 C31 H31A 109.4
N4 C31 H31B 109.4
C30 C31 H31B 109.4
H31A C31 H31B 108.0
N4 C32 C1 137.7(6)
N4 C32 C1A 101.4(6)
C1 C32 C1A 36.8(4)
N4 C32 H32 111.2
C1 C32 H32 111.2
C1A C32 H32 146.6
N5 C33 C34 120.2(3)
N5 C33 H33 119.9
C34 C33 H33 119.9
C33 C34 C35 120.1(3)
C33 C34 H34 119.9
C35 C34 H34 119.9
C36 C35 C34 117.9(3)
C36 C35 C40 120.3(3)
C34 C35 C40 121.7(3)
C37 C36 C35 120.3(3)
C37 C36 H36 119.9
C35 C36 H36 119.9
N5 C37 C36 120.3(3)
N5 C37 H37 119.8
C36 C37 H37 119.8
N6 C38 C39 120.3(3)
N6 C38 H38 119.8
C39 C38 H38 119.8
C38 C39 C40 120.3(3)
C38 C39 H39 119.9
C40 C39 H39 119.9
C41 C40 C39 117.7(3)
C41 C40 C35 121.4(3)
C39 C40 C35 120.8(3)
C42 C41 C40 119.8(3)
C42 C41 H41 120.1
C40 C41 H41 120.1
N6 C42 C41 120.8(3)
N6 C42 H42 119.6
C41 C42 H42 119.6
N6 C43 C44 108.0(3)
N6 C43 H43A 110.1
C44 C43 H43A 110.1
N6 C43 H43B 110.1
C44 C43 H43B 110.1
H43A C43 H43B 108.4
C49 C44 C45 119.6(3)
C49 C44 C43 120.4(3)
C45 C44 C43 119.9(3)
C46 C45 C44 120.2(3)
C46 C45 H45 119.9
C44 C45 H45 119.9
C45 C46 C47 120.2(3)
C45 C46 H46 119.9
C47 C46 H46 119.9
C48 C47 C46 119.4(3)
C48 C47 C50 121.0(3)
C46 C47 C50 119.5(3)
C49 C48 C47 120.6(3)
C49 C48 H48 119.7
C47 C48 H48 119.7
C44 C49 C48 119.9(3)
C44 C49 H49 120.0
C48 C49 H49 120.0
N7 C50 C47 107.7(3)
N7 C50 H50A 110.2
C47 C50 H50A 110.2
N7 C50 H50B 110.2
C47 C50 H50B 110.2
H50A C50 H50B 108.5
N7 C51 C52 120.5(3)
N7 C51 H51 119.8
C52 C51 H51 119.8
C51 C52 C53 120.3(3)
C51 C52 H52 119.9
C53 C52 H52 119.9
C52 C53 C54 118.2(3)
C52 C53 C58 121.0(3)
C54 C53 C58 120.7(3)
C55 C54 C53 119.6(3)
C55 C54 H54 120.2
C53 C54 H54 120.2
N7 C55 C54 120.6(3)
N7 C55 H55 119.7
C54 C55 H55 119.7
N8 C56 C57 120.6(3)
N8 C56 H56 119.7
C57 C56 H56 119.7
C56 C57 C58 120.0(3)
C56 C57 H57 120.0
C58 C57 H57 120.0
C59 C58 C57 118.1(3)
C59 C58 C53 120.7(3)
C57 C58 C53 121.1(3)
C60 C59 C58 119.7(3)
C60 C59 H59 120.2
C58 C59 H59 120.1
N8 C60 C59 120.4(3)
N8 C60 H60 119.8
C59 C60 H60 119.8
N8 C61 C62 109.3(3)
N8 C61 H61A 109.8
C62 C61 H61A 109.8
N8 C61 H61B 109.8
C62 C61 H61B 109.8
H61A C61 H61B 108.3
C67 C62 C63 119.1(4)
C67 C62 C61 120.7(3)
C63 C62 C61 120.1(3)
C64 C63 C62 120.3(4)
C64 C63 H63 119.8
C62 C63 H63 119.8
C63 C64 C65 120.7(3)
C63 C64 H64 119.6
C65 C64 H64 119.6
C64 C65 C66 118.7(4)
C64 C65 C68 119.9(3)
C66 C65 C68 121.1(3)
C67 C66 C65 120.3(3)
C67 C66 H66 119.9
C65 C66 H66 119.9
C66 C67 C62 120.7(3)
C66 C67 H67 119.7
C62 C67 H67 119.7
N5 C68 C65 107.7(3)
N5 C68 H68A 110.2
C65 C68 H68A 110.2
N5 C68 H68B 110.2
C65 C68 H68B 110.2
H68A C68 H68B 108.5
N9 C69 C70 177.7(7)
C69 C70 H70A 109.5
C69 C70 H70B 109.5
H70A C70 H70B 109.5
C69 C70 H70C 109.5
H70A C70 H70C 109.5
H70B C70 H70C 109.5
N10 C71 C72 179.2(7)
C71 C72 H72A 109.5
C71 C72 H72B 109.5
H72A C72 H72B 109.5
C71 C72 H72C 109.5
H72A C72 H72C 109.5
H72B C72 H72C 109.5
N11 C73 C74 179.4(6)
C73 C74 H74A 109.5
C73 C74 H74B 109.5
H74A C74 H74B 109.5
C73 C74 H74C 109.5
H74A C74 H74C 109.5
H74B C74 H74C 109.5
C11A N1 C11 107.5(13)
C11A N1 C12 123.3(11)
C11 N1 C12 117.4(7)
C18 N2 C17 116.0(3)
C25 N3 C26 117.1(3)
C32 N4 C31 117.1(4)
C33 N5 C37 121.1(3)
C33 N5 C68 119.6(3)
C37 N5 C68 119.0(3)
C38 N6 C42 121.0(3)
C38 N6 C43 119.0(3)
C42 N6 C43 119.7(3)
C55 N7 C51 120.8(3)
C55 N7 C50 119.9(3)
C51 N7 C50 119.0(3)
C60 N8 C56 121.1(3)
C60 N8 C61 118.7(3)
C56 N8 C61 120.1(3)
C13 O1 C14 116.9(6)
C15 O2 C16 112.3(4)
C27 O3 C28 111.8(3)
C29 O4 C30 113.6(3)
F5 P1 F3 90.26(14)
F5 P1 F2 91.00(15)
F3 P1 F2 89.84(14)
F5 P1 F6 178.35(16)
F3 P1 F6 89.53(14)
F2 P1 F6 90.64(14)
F5 P1 F1 89.69(15)
F3 P1 F1 179.79(17)
F2 P1 F1 90.37(15)
F6 P1 F1 90.51(15)
F5 P1 F4 89.42(15)
F3 P1 F4 90.01(14)
F2 P1 F4 179.56(15)
F6 P1 F4 88.95(14)
F1 P1 F4 89.78(13)
F8A P2 F7A 97.2(11)
F8A P2 F7 144.5(10)
F7A P2 F7 50.8(8)
F8A P2 F10 122.6(10)
F7A P2 F10 139.3(10)
F7 P2 F10 92.0(7)
F8A P2 F9A 92.7(10)
F7A P2 F9A 169.2(10)
F7 P2 F9A 120.6(8)
F10 P2 F9A 30.2(6)
F8A P2 F9 32.8(8)
F7A P2 F9 128.2(9)
F7 P2 F9 175.8(5)
F10 P2 F9 90.0(7)
F9A P2 F9 60.9(7)
F8A P2 F12 92.9(4)
F7A P2 F12 79.9(6)
F7 P2 F12 95.4(4)
F10 P2 F12 89.2(3)
F9A P2 F12 95.5(7)
F9 P2 F12 88.3(4)
F8A P2 F11 87.0(4)
F7A P2 F11 99.3(6)
F7 P2 F11 84.2(4)
F10 P2 F11 91.5(3)
F9A P2 F11 85.3(7)
F9 P2 F11 92.0(4)
F12 P2 F11 179.2(2)
F8A P2 F8 53.3(9)
F7A P2 F8 44.9(8)
F7 P2 F8 92.0(7)
F10 P2 F8 175.8(7)
F9A P2 F8 145.6(7)
F9 P2 F8 85.9(5)
F12 P2 F8 91.7(3)
F11 P2 F8 87.6(3)
F8A P2 F10A 174.3(10)
F7A P2 F10A 88.1(9)
F7 P2 F10A 41.2(5)
F10 P2 F10A 51.8(6)
F9A P2 F10A 81.8(7)
F9 P2 F10A 141.5(7)
F12 P2 F10A 86.1(3)
F11 P2 F10A 94.0(3)
F8 P2 F10A 132.4(6)
F14 P3 F18 92.6(2)
F14 P3 F15 90.1(2)
F18 P3 F15 90.89(18)
F14 P3 F13 90.75(17)
F18 P3 F13 89.51(16)
F15 P3 F13 179.0(2)
F14 P3 F17 91.85(19)
F18 P3 F17 175.6(2)
F15 P3 F17 88.88(18)
F13 P3 F17 90.66(16)
F14 P3 F16 179.7(2)
F18 P3 F16 87.7(2)
F15 P3 F16 89.8(2)
F13 P3 F16 89.27(16)
F17 P3 F16 87.88(18)
F20 P4 F19 96.3(3)
F20 P4 F24 92.9(3)
F19 P4 F24 93.2(3)
F20 P4 F23 90.4(2)
F19 P4 F23 91.2(2)
F24 P4 F23 174.1(3)
F20 P4 F22 175.8(3)
F19 P4 F22 87.9(2)
F24 P4 F22 87.1(2)
F23 P4 F22 89.22(18)
F20 P4 F21 88.6(3)
F19 P4 F21 174.3(3)
F24 P4 F21 89.4(3)
F23 P4 F21 85.89(18)
F22 P4 F21 87.2(2)

loop_
_geom_bond_atom_site_label_1
_geom_bond_atom_site_label_2
_geom_bond_distance
C1 C2 1.42(3)
C1 C10 1.441(11)
C1 C32 1.496(11)
C2 C3 1.467(14)
C2 H2 0.9500
C3 C4 1.343(14)
C3 H3 0.9500
C4 C5 1.319(15)
C4 H4 0.9500
C5 C10 1.473(10)
C5 C6 1.514(12)
C6 C7 1.370(16)
C6 C11 1.464(13)
C7 C8 1.396(12)
C7 H7 0.9500
C8 C9 1.34(2)
C8 H8 0.9500
C9 C10 1.47(2)
C9 H9 0.9500
C11 N1 1.178(9)
C11 H11 0.9500
C1A C2A 1.32(3)
C1A C10A 1.426(16)
C1A C32 1.613(16)
C2A C3A 1.41(3)
C2A H2A 0.9500
C3A C4A 1.42(2)
C3A H3A 0.9500
C4A H4A 0.9500
C6A C7A 1.37(3)
C6A C11A 1.57(3)
C7A C8A 1.43(3)
C7A H7A 0.9500
C8A C9A 1.39(3)
C8A H8A 0.9500
C9A C10A 1.32(3)
C9A H9A 0.9500
C11A N1 1.01(2)
C11A H11A 0.9500
C12 C13 1.493(9)
C12 N1 1.505(8)
C12 H12A 0.9900
C12 H12B 0.9900
C13 O1 1.350(8)
C13 H13A 0.9900
C13 H13B 0.9900
C14 C15 1.393(11)
C14 O1 1.454(10)
C14 H14A 0.9900
C14 H14B 0.9900
C15 O2 1.367(7)
C15 H15A 0.9900
C15 H15B 0.9900
C16 C17 1.418(8)
C16 O2 1.496(7)
C16 H16A 0.9900
C16 H16B 0.9900
C17 N2 1.461(5)
C17 H17A 0.9900
C17 H17B 0.9900
C18 N2 1.243(5)
C18 C19 1.468(5)
C18 H18 0.9500
C19 C24 1.397(5)
C19 C20 1.403(5)
C20 C21 1.385(5)
C20 H20 0.9500
C21 C22 1.399(5)
C21 H21 0.9500
C22 C23 1.397(5)
C22 C25 1.480(5)
C23 C24 1.377(5)
C23 H23 0.9500
C24 H24 0.9500
C25 N3 1.264(5)
C25 H25 0.9500
C26 N3 1.463(5)
C26 C27 1.502(6)
C26 H26A 0.9900
C26 H26B 0.9900
C27 O3 1.411(5)
C27 H27A 0.9900
C27 H27B 0.9900
C28 O3 1.430(4)
C28 C29 1.496(6)
C28 H28A 0.9900
C28 H28B 0.9900
C29 O4 1.420(5)
C29 H29A 0.9900
C29 H29B 0.9900
C30 O4 1.424(5)
C30 C31 1.522(7)
C30 H30A 0.9900
C30 H30B 0.9900
C31 N4 1.442(6)
C31 H31A 0.9900
C31 H31B 0.9900
C32 N4 1.251(7)
C32 H32 0.9500
C33 N5 1.352(4)
C33 C34 1.369(5)
C33 H33 0.9500
C34 C35 1.397(5)
C34 H34 0.9500
C35 C36 1.396(4)
C35 C40 1.483(5)
C36 C37 1.366(5)
C36 H36 0.9500
C37 N5 1.352(5)
C37 H37 0.9500
C38 N6 1.341(5)
C38 C39 1.371(5)
C38 H38 0.9500
C39 C40 1.397(5)
C39 H39 0.9500
C40 C41 1.396(5)
C41 C42 1.369(5)
C41 H41 0.9500
C42 N6 1.346(5)
C42 H42 0.9500
C43 N6 1.498(4)
C43 C44 1.510(5)
C43 H43A 0.9900
C43 H43B 0.9900
C44 C49 1.388(5)
C44 C45 1.394(5)
C45 C46 1.385(5)
C45 H45 0.9500
C46 C47 1.390(5)
C46 H46 0.9500
C47 C48 1.390(5)
C47 C50 1.507(5)
C48 C49 1.384(5)
C48 H48 0.9500
C49 H49 0.9500
C50 N7 1.495(5)
C50 H50A 0.9900
C50 H50B 0.9900
C51 N7 1.350(4)
C51 C52 1.366(5)
C51 H51 0.9500
C52 C53 1.390(5)
C52 H52 0.9500
C53 C54 1.396(5)
C53 C58 1.486(5)
C54 C55 1.377(5)
C54 H54 0.9500
C55 N7 1.349(5)
C55 H55 0.9500
C56 N8 1.347(5)
C56 C57 1.362(5)
C56 H56 0.9500
C57 C58 1.398(5)
C57 H57 0.9500
C58 C59 1.394(5)
C59 C60 1.376(5)
C59 H59 0.9500
C60 N8 1.346(4)
C60 H60 0.9500
C61 N8 1.496(5)
C61 C62 1.505(5)
C61 H61A 0.9900
C61 H61B 0.9900
C62 C67 1.389(5)
C62 C63 1.392(5)
C63 C64 1.382(6)
C63 H63 0.9500
C64 C65 1.389(5)
C64 H64 0.9500
C65 C66 1.403(5)
C65 C68 1.499(5)
C66 C67 1.378(5)
C66 H66 0.9500
C67 H67 0.9500
C68 N5 1.499(4)
C68 H68A 0.9900
C68 H68B 0.9900
C69 N9 1.134(7)
C69 C70 1.446(8)
C70 H70A 0.9800
C70 H70B 0.9800
C70 H70C 0.9800
C71 N10 1.131(8)
C71 C72 1.442(8)
C72 H72A 0.9800
C72 H72B 0.9800
C72 H72C 0.9800
C73 N11 1.126(6)
C73 C74 1.456(6)
C74 H74A 0.9800
C74 H74B 0.9800
C74 H74C 0.9800
F1 P1 1.601(2)
F2 P1 1.598(3)
F3 P1 1.597(2)
F4 P1 1.607(3)
F5 P1 1.593(3)
F6 P1 1.599(3)
F7 P2 1.525(7)
F8 P2 1.617(6)
F9 P2 1.569(7)
F10 P2 1.530(7)
F7A P2 1.506(11)
F8A P2 1.495(9)
F9A P2 1.563(11)
F10A P2 1.637(8)
F11 P2 1.585(3)
F12 P2 1.581(3)
F13 P3 1.592(3)
F14 P3 1.559(3)
F15 P3 1.586(3)
F16 P3 1.624(3)
F17 P3 1.594(3)
F18 P3 1.578(3)
F19 P4 1.550(4)
F20 P4 1.548(4)
F21 P4 1.633(4)
F22 P4 1.596(3)
F23 P4 1.584(3)
F24 P4 1.582(4)
